data_7203337
loop_
_publ_author_name
'Jones, Leigh F.'
'Jensen, Paul'
'Moubaraki, Boujemaa'
'Berry, Kevin J.'
'Boas, John F.'
'Pilbrow, John R.'
'Murray, Keith S.'

_publ_section_title
;
 Heptanuclear iron(iii) triethanolamine clusters exhibiting ?millennium
 dome?-like topologies and an octanuclear analogue with ground spin
 states of S = 5/2 and 0, respectively
;
_journal_issue 26
_journal_name_full 'Journal of Materials Chemistry'
_journal_page_first 2690
_journal_paper_doi 10.1039/b602858f
_journal_volume 16
_journal_year 2006
_chemical_formula_moiety '[Fe7O3(piv)9(bheapH)3(H2O)3]'
_chemical_formula_sum 'C66 H132 Fe7 N3 O33'
_chemical_formula_weight 1886.70
_chemical_name_systematic
;
?
;
_space_group_IT_number 159
_symmetry_cell_setting trigonal
_symmetry_space_group_name_Hall 'P 3 -2c'
_symmetry_space_group_name_H-M 'P 3 1 c'
_atom_sites_solution_hydrogens geom
_atom_sites_solution_primary direct
_atom_sites_solution_secondary difmap
_audit_creation_method SHELXL-97
_cell_angle_alpha 90.00
_cell_angle_beta 90.00
_cell_angle_gamma 120.00
_cell_formula_units_Z 2
_cell_length_a 15.7648(2)
_cell_length_b 15.7648(2)
_cell_length_c 21.1873(5)
_cell_measurement_temperature 123(2)
_cell_volume 4560.19(14)
_computing_cell_refinement 'HKL Scalepack (Otwinowski & Minor 1997)'
_computing_data_collection 'collect (nonius BV, 1997-2000)'
_computing_data_reduction 'HKL Denzo and Scalepack (Otwinowski & Minor'
_computing_molecular_graphics 'Bruker SHELXTL'
_computing_publication_material 'Bruker SHELXTL'
_computing_structure_refinement 'SHELXL-97 (Sheldrick, 1997)'
_computing_structure_solution 'SHELXS-97 (Sheldrick, 1990)'
_diffrn_ambient_temperature 123(2)
_diffrn_measured_fraction_theta_full 0.994
_diffrn_measured_fraction_theta_max 0.994
_diffrn_measurement_device_type 'Nonius KappaCCD'
_diffrn_measurement_method 'Phi and omega scans'
_diffrn_radiation_monochromator graphite
_diffrn_radiation_source 'fine-focus sealed tube'
_diffrn_radiation_type MoK\a
_diffrn_radiation_wavelength 0.71073
_diffrn_reflns_av_R_equivalents 0.1059
_diffrn_reflns_av_sigmaI/netI 0.0661
_diffrn_reflns_limit_h_max 17
_diffrn_reflns_limit_h_min -17
_diffrn_reflns_limit_k_max 17
_diffrn_reflns_limit_k_min -17
_diffrn_reflns_limit_l_max 23
_diffrn_reflns_limit_l_min -23
_diffrn_reflns_number 38197
_diffrn_reflns_theta_full 22.72
_diffrn_reflns_theta_max 22.72
_diffrn_reflns_theta_min 3.95
_exptl_absorpt_coefficient_mu 1.158
_exptl_absorpt_correction_T_max 1.000
_exptl_absorpt_correction_T_min 0.920
_exptl_absorpt_correction_type empirical
_exptl_absorpt_process_details SADABS
_exptl_crystal_colour red
_exptl_crystal_density_diffrn 1.374
_exptl_crystal_density_method 'not measured'
_exptl_crystal_description plate
_exptl_crystal_F_000 1990
_exptl_crystal_size_max 0.28
_exptl_crystal_size_mid 0.10
_exptl_crystal_size_min 0.05
_refine_diff_density_max 0.370
_refine_diff_density_min -0.280
_refine_diff_density_rms 0.062
_refine_ls_abs_structure_details 'Flack H D (1983), Acta Cryst. A39, 876-881'
_refine_ls_abs_structure_Flack 0.01(3)
_refine_ls_extinction_method none
_refine_ls_goodness_of_fit_ref 1.026
_refine_ls_hydrogen_treatment constr
_refine_ls_matrix_type full
_refine_ls_number_parameters 337
_refine_ls_number_reflns 4082
_refine_ls_number_restraints 27
_refine_ls_restrained_S_all 1.034
_refine_ls_R_factor_all 0.0930
_refine_ls_R_factor_gt 0.0568
_refine_ls_shift/su_max 0.000
_refine_ls_shift/su_mean 0.000
_refine_ls_structure_factor_coef Fsqd
_refine_ls_weighting_details 'calc w=1/[\s^2^(Fo^2^)+(0.0667P)^2^+3.2911P] where P=(Fo^2^+2Fc^2^)/3'
_refine_ls_weighting_scheme calc
_refine_ls_wR_factor_gt 0.1179
_refine_ls_wR_factor_ref 0.1319
_reflns_number_gt 2923
_reflns_number_total 4082
_reflns_threshold_expression >2sigma(I)
_cod_data_source_file b602858f.txt
_cod_data_source_block 2
_cod_depositor_comments
;
The following automatic conversions were performed:
'_symmetry_cell_setting' value 'Trigonal' changed to 'trigonal' according
to '/home/saulius/struct/CIF-dictionaries/cif_core.dic' dictionary named
'cif_core.dic' version 2.4.1 from 2010-06-29.

Automatic conversion script
Id: cif_fix_enum 1527 2010-12-29 10:47:43Z saulius 
;
_cod_original_sg_symbol_H-M P31c
_cod_database_code 7203337

loop_
_symmetry_equiv_pos_as_xyz
'x, y, z'
'-y, x-y, z'
'-x+y, -x, z'
'y, x, z+1/2'
'x-y, -y, z+1/2'
'-x, -x+y, z+1/2'

loop_
_atom_site_label
_atom_site_type_symbol
_atom_site_fract_x
_atom_site_fract_y
_atom_site_fract_z
_atom_site_U_iso_or_equiv
_atom_site_adp_type
_atom_site_occupancy
_atom_site_symmetry_multiplicity
_atom_site_calc_flag
_atom_site_refinement_flags
_atom_site_disorder_assembly
_atom_site_disorder_group
Fe1 Fe -0.3333 0.3333 -0.05299(9) 0.0498(6) Uani 1 3 d S . .
Fe2 Fe -0.22730(8) 0.54316(7) 0.04637(6) 0.0491(3) Uani 1 1 d . . .
Fe3 Fe -0.11724(9) 0.45602(8) -0.03748(6) 0.0537(4) Uani 1 1 d . . .
O1 O -0.2325(3) 0.4407(3) 0.0005(3) 0.0450(13) Uani 1 1 d . . .
O2 O -0.2127(4) 0.3781(4) -0.1053(2) 0.0558(15) Uani 1 1 d . . .
O3 O -0.1190(4) 0.3400(4) 0.0028(3) 0.0515(14) Uani 1 1 d . . .
O4 O 0.1539(10) 0.4521(10) -0.1773(6) 0.192(5) Uani 1 1 d . . .
O5 O -0.0153(4) 0.5408(4) 0.0266(3) 0.0591(15) Uani 1 1 d . . .
O6 O -0.1079(4) 0.5576(4) 0.0992(3) 0.0596(15) Uani 1 1 d . . .
O7 O -0.0773(4) 0.5858(4) -0.0827(3) 0.0664(16) Uani 1 1 d . . .
O8 O -0.1313(4) 0.6525(4) -0.0106(3) 0.0614(16) Uani 1 1 d . . .
O9 O -0.2160(4) 0.6523(4) 0.1035(3) 0.0613(15) Uani 1 1 d . . .
O10 O -0.2770(5) 0.5887(6) 0.1961(3) 0.086(2) Uani 1 1 d . . .
O11 O -0.3095(4) 0.4494(3) 0.1198(2) 0.0475(14) Uani 1 1 d . . .
N1 N -0.0180(6) 0.4346(5) -0.1038(4) 0.068(2) Uani 1 1 d . . .
C1 C -0.2361(15) 0.308(2) -0.2107(9) 0.172(16) Uani 0.50 1 d PDU A 1
H1A H -0.3054 0.2616 -0.2024 0.257 Uiso 0.25 1 calc PR A 1
H1B H -0.2095 0.2769 -0.2384 0.257 Uiso 0.25 1 calc PR A 1
H1C H -0.2294 0.3665 -0.2312 0.257 Uiso 0.25 1 calc PR A 1
H1D H -0.1908 0.3417 -0.2456 0.257 Uiso 0.25 1 calc PR A 1
H1E H -0.2867 0.3264 -0.2097 0.257 Uiso 0.25 1 calc PR A 1
H1F H -0.2668 0.2368 -0.2168 0.257 Uiso 0.25 1 calc PR A 1
C2 C -0.1809(8) 0.3358(8) -0.1498(5) 0.092(3) Uani 0.50 1 d PDU A 1
H2 H -0.1855 0.2755 -0.1308 0.110 Uiso 0.50 1 calc PR A 1
C1' C 0.202(2) 0.628(2) -0.202(2) 0.217(19) Uani 0.50 1 d PDU A 2
H1'A H 0.2282 0.6219 -0.2429 0.325 Uiso 0.25 1 calc PR A 2
H1'B H 0.2554 0.6619 -0.1721 0.325 Uiso 0.25 1 calc PR A 2
H1'C H 0.1678 0.6651 -0.2082 0.325 Uiso 0.25 1 calc PR A 2
H1'D H 0.2061 0.6773 -0.1726 0.325 Uiso 0.25 1 calc PR A 2
H1'E H 0.1789 0.6374 -0.2434 0.325 Uiso 0.25 1 calc PR A 2
H1'F H 0.2665 0.6342 -0.2073 0.325 Uiso 0.25 1 calc PR A 2
C2' C -0.1809(8) 0.3358(8) -0.1498(5) 0.092(3) Uani 0.50 1 d P A 2
H2'A H -0.2208 0.3207 -0.1886 0.110 Uiso 0.50 1 calc PR A 2
H2'B H -0.1882 0.2738 -0.1331 0.110 Uiso 0.50 1 calc PR A 2
C3 C -0.0752(7) 0.4061(8) -0.1646(5) 0.083(3) Uani 1 1 d D A .
H3A H -0.0689 0.4650 -0.1857 0.100 Uiso 1 1 calc R B 1
H3B H -0.0494 0.3748 -0.1933 0.100 Uiso 1 1 calc R B 1
C4 C -0.0087(8) 0.3523(8) -0.0772(6) 0.094(3) Uani 1 1 d . A .
H4A H 0.0582 0.3641 -0.0853 0.112 Uiso 1 1 calc R . .
H4B H -0.0557 0.2907 -0.0988 0.112 Uiso 1 1 calc R . .
C5 C -0.0283(6) 0.3414(7) -0.0077(4) 0.062(2) Uani 1 1 d . A .
H5A H -0.0332 0.2798 0.0076 0.074 Uiso 1 1 calc R . .
H5B H 0.0256 0.3968 0.0152 0.074 Uiso 1 1 calc R . .
C6 C 0.0773(8) 0.5248(8) -0.1157(6) 0.092(3) Uani 1 1 d D A .
H6A H 0.1216 0.5340 -0.0799 0.111 Uiso 1 1 calc R C 1
H6B H 0.0661 0.5812 -0.1158 0.111 Uiso 1 1 calc R C 1
C7 C 0.1312(10) 0.5279(10) -0.1778(8) 0.165(8) Uani 0.50 1 d PD A 1
H7A H 0.0888 0.5199 -0.2145 0.199 Uiso 0.50 1 calc PR A 1
H7B H 0.1921 0.5920 -0.1817 0.199 Uiso 0.50 1 calc PR A 1
C7' C 0.1312(10) 0.5279(10) -0.1778(8) 0.165(8) Uani 0.50 1 d PDU A 2
H7' H 0.0771 0.5037 -0.2096 0.199 Uiso 0.50 1 calc PR A 2
C8 C -0.0818(6) 0.6562(7) -0.0604(5) 0.060(2) Uani 1 1 d . A .
C9 C -0.0262(7) 0.7547(7) -0.0925(5) 0.079(3) Uani 1 1 d D . .
C10 C -0.0355(12) 0.7394(9) -0.1637(6) 0.168(7) Uani 1 1 d D A .
H10A H -0.1044 0.7104 -0.1760 0.253 Uiso 1 1 calc R . .
H10B H -0.0113 0.6952 -0.1759 0.253 Uiso 1 1 calc R . .
H10C H 0.0033 0.8025 -0.1850 0.253 Uiso 1 1 calc R . .
C11 C 0.0772(7) 0.7987(9) -0.0719(8) 0.185(10) Uani 1 1 d D A .
H11A H 0.1022 0.7551 -0.0833 0.278 Uiso 1 1 calc R . .
H11B H 0.0810 0.8080 -0.0260 0.278 Uiso 1 1 calc R . .
H11C H 0.1166 0.8622 -0.0927 0.278 Uiso 1 1 calc R . .
C12 C -0.0675(8) 0.8204(7) -0.0783(7) 0.137(6) Uani 1 1 d D A .
H12A H -0.1356 0.7890 -0.0927 0.205 Uiso 1 1 calc R . .
H12B H -0.0288 0.8830 -0.1003 0.205 Uiso 1 1 calc R . .
H12C H -0.0649 0.8320 -0.0327 0.205 Uiso 1 1 calc R . .
C13 C -0.0286(7) 0.5657(5) 0.0803(5) 0.054(2) Uani 1 1 d . A .
C14 C 0.0566(6) 0.6049(6) 0.1269(4) 0.071(3) Uani 1 1 d D . .
C15 C 0.0770(10) 0.5222(8) 0.1433(6) 0.135(6) Uani 1 1 d D A .
H15A H 0.1314 0.5463 0.1734 0.203 Uiso 1 1 calc R . .
H15B H 0.0943 0.4998 0.1048 0.203 Uiso 1 1 calc R . .
H15C H 0.0183 0.4676 0.1622 0.203 Uiso 1 1 calc R . .
C16 C 0.1479(8) 0.6891(9) 0.0945(7) 0.157(6) Uani 1 1 d D A .
H16A H 0.1352 0.7423 0.0842 0.235 Uiso 1 1 calc R . .
H16B H 0.1621 0.6648 0.0557 0.235 Uiso 1 1 calc R . .
H16C H 0.2041 0.7136 0.1231 0.235 Uiso 1 1 calc R . .
C17 C 0.0352(8) 0.6439(9) 0.1868(5) 0.111(4) Uani 1 1 d D A .
H17A H 0.0232 0.6974 0.1760 0.166 Uiso 1 1 calc R . .
H17B H 0.0914 0.6682 0.2154 0.166 Uiso 1 1 calc R . .
H17C H -0.0229 0.5912 0.2075 0.166 Uiso 1 1 calc R . .
C18 C -0.2328(7) 0.6606(8) 0.1598(6) 0.063(2) Uani 1 1 d . A .
C19 C -0.1968(6) 0.7648(7) 0.1845(5) 0.085(4) Uani 1 1 d D . .
C20 C -0.0932(8) 0.8238(8) 0.1686(8) 0.168(8) Uani 1 1 d D A .
H20A H -0.0569 0.7955 0.1885 0.252 Uiso 1 1 calc R . .
H20B H -0.0679 0.8908 0.1838 0.252 Uiso 1 1 calc R . .
H20C H -0.0853 0.8246 0.1227 0.252 Uiso 1 1 calc R . .
C21 C -0.2578(11) 0.7988(9) 0.1577(10) 0.277(17) Uani 1 1 d D A .
H21A H -0.3259 0.7554 0.1706 0.415 Uiso 1 1 calc R . .
H21B H -0.2533 0.7989 0.1116 0.415 Uiso 1 1 calc R . .
H21C H -0.2360 0.8655 0.1726 0.415 Uiso 1 1 calc R . .
C22 C -0.2027(13) 0.7642(11) 0.2558(7) 0.219(11) Uani 1 1 d D A .
H22A H -0.1596 0.7422 0.2735 0.328 Uiso 1 1 calc R . .
H22B H -0.2703 0.7196 0.2691 0.328 Uiso 1 1 calc R . .
H22C H -0.1821 0.8305 0.2709 0.328 Uiso 1 1 calc R . .

loop_
_atom_site_aniso_label
_atom_site_aniso_U_11
_atom_site_aniso_U_22
_atom_site_aniso_U_33
_atom_site_aniso_U_23
_atom_site_aniso_U_13
_atom_site_aniso_U_12
Fe1 0.0504(8) 0.0504(8) 0.0486(13) 0.000 0.000 0.0252(4)
Fe2 0.0426(7) 0.0423(6) 0.0606(7) -0.0019(7) 0.0012(6) 0.0199(6)
Fe3 0.0485(7) 0.0493(7) 0.0648(8) 0.0052(6) 0.0092(6) 0.0256(6)
O1 0.040(3) 0.043(3) 0.051(3) 0.003(3) 0.005(2) 0.020(2)
O2 0.065(4) 0.068(4) 0.044(3) -0.004(3) 0.007(3) 0.040(3)
O3 0.043(3) 0.047(3) 0.066(4) 0.002(3) 0.005(3) 0.023(3)
O4 0.207(12) 0.240(13) 0.181(11) 0.069(10) 0.069(9) 0.152(11)
O5 0.047(3) 0.051(3) 0.075(4) -0.003(3) -0.002(3) 0.021(3)
O6 0.043(3) 0.067(4) 0.066(4) -0.014(3) -0.009(3) 0.026(3)
O7 0.070(4) 0.052(4) 0.080(4) 0.012(3) 0.024(3) 0.034(3)
O8 0.052(4) 0.042(3) 0.081(5) 0.005(3) 0.005(3) 0.017(3)
O9 0.063(4) 0.055(4) 0.069(4) -0.011(3) 0.001(3) 0.032(3)
O10 0.092(5) 0.079(5) 0.084(5) -0.016(4) 0.017(5) 0.041(4)
O11 0.051(3) 0.040(3) 0.048(3) -0.002(2) 0.000(3) 0.020(3)
N1 0.074(6) 0.063(5) 0.081(6) 0.012(4) 0.024(5) 0.045(5)
C1 0.057(14) 0.23(3) 0.103(15) -0.11(2) 0.003(11) -0.017(17)
C2 0.094(9) 0.102(8) 0.070(7) -0.007(6) 0.016(6) 0.042(7)
C1' 0.14(3) 0.22(3) 0.23(3) 0.08(3) 0.14(3) 0.05(3)
C2' 0.094(9) 0.102(8) 0.070(7) -0.007(6) 0.016(6) 0.042(7)
C3 0.092(8) 0.090(8) 0.081(8) 0.000(6) 0.019(7) 0.055(7)
C4 0.081(7) 0.080(8) 0.131(11) 0.009(7) 0.027(7) 0.049(6)
C5 0.054(6) 0.051(5) 0.086(8) 0.012(5) 0.004(5) 0.031(5)
C6 0.073(7) 0.078(7) 0.140(10) 0.012(7) 0.033(7) 0.048(6)
C7 0.086(9) 0.095(9) 0.32(2) -0.005(11) 0.076(12) 0.052(8)
C7' 0.086(9) 0.095(9) 0.32(2) -0.005(11) 0.076(12) 0.052(8)
C8 0.049(6) 0.050(6) 0.073(7) 0.021(6) 0.008(5) 0.018(5)
C9 0.087(8) 0.052(6) 0.092(8) 0.016(6) 0.019(6) 0.030(6)
C10 0.238(19) 0.106(10) 0.124(13) 0.072(10) 0.032(13) 0.058(12)
C11 0.054(8) 0.099(10) 0.37(3) 0.138(14) 0.017(10) 0.014(7)
C12 0.105(9) 0.043(6) 0.251(17) 0.050(8) 0.075(11) 0.029(6)
C13 0.063(7) 0.031(5) 0.062(6) 0.002(4) 0.004(5) 0.019(4)
C14 0.056(6) 0.062(6) 0.093(8) -0.019(5) -0.026(5) 0.028(5)
C15 0.175(13) 0.117(10) 0.155(12) -0.055(9) -0.097(11) 0.105(10)
C16 0.075(9) 0.138(13) 0.158(13) -0.009(10) -0.010(9) -0.021(9)
C17 0.100(9) 0.127(10) 0.110(9) -0.038(8) -0.052(8) 0.060(8)
C18 0.047(6) 0.059(7) 0.082(8) -0.023(6) -0.006(6) 0.025(5)
C19 0.060(7) 0.063(7) 0.126(10) -0.052(7) -0.001(6) 0.025(6)
C20 0.084(9) 0.051(7) 0.31(2) -0.068(10) 0.021(11) -0.007(7)
C21 0.208(18) 0.101(11) 0.59(5) -0.175(19) -0.24(2) 0.128(13)
C22 0.24(2) 0.137(14) 0.185(18) -0.113(13) 0.004(16) 0.019(14)

loop_
_atom_type_symbol
_atom_type_description
_atom_type_scat_dispersion_real
_atom_type_scat_dispersion_imag
_atom_type_scat_source
C C 0.0033 0.0016 'International Tables Vol C Tables 4.2.6.8 and 6.1.1.4'
H H 0.0000 0.0000 'International Tables Vol C Tables 4.2.6.8 and 6.1.1.4'
N N 0.0061 0.0033 'International Tables Vol C Tables 4.2.6.8 and 6.1.1.4'
O O 0.0106 0.0060 'International Tables Vol C Tables 4.2.6.8 and 6.1.1.4'
Fe Fe 0.3463 0.8444 'International Tables Vol C Tables 4.2.6.8 and 6.1.1.4'

loop_
_geom_angle_atom_site_label_1
_geom_angle_atom_site_label_2
_geom_angle_atom_site_label_3
_geom_angle
_geom_angle_site_symmetry_1
_geom_angle_site_symmetry_3
_geom_angle_publ_flag
O1 Fe1 O1 91.0(2) 3_455 . ?
O1 Fe1 O1 91.0(2) 3_455 2_565 ?
O1 Fe1 O1 91.0(2) . 2_565 ?
O1 Fe1 O2 100.2(2) 3_455 . ?
O1 Fe1 O2 78.5(2) . . ?
O1 Fe1 O2 164.7(2) 2_565 . ?
O1 Fe1 O2 78.5(2) 3_455 3_455 ?
O1 Fe1 O2 164.7(2) . 3_455 ?
O1 Fe1 O2 100.2(2) 2_565 3_455 ?
O2 Fe1 O2 92.3(2) . 3_455 ?
O1 Fe1 O2 164.7(2) 3_455 2_565 ?
O1 Fe1 O2 100.2(2) . 2_565 ?
O1 Fe1 O2 78.5(2) 2_565 2_565 ?
O2 Fe1 O2 92.3(2) . 2_565 ?
O2 Fe1 O2 92.3(2) 3_455 2_565 ?
O1 Fe1 Fe3 38.64(14) 3_455 3_455 ?
O1 Fe1 Fe3 129.49(16) . 3_455 ?
O1 Fe1 Fe3 87.55(14) 2_565 3_455 ?
O2 Fe1 Fe3 107.71(16) . 3_455 ?
O2 Fe1 Fe3 41.82(15) 3_455 3_455 ?
O2 Fe1 Fe3 128.65(17) 2_565 3_455 ?
O1 Fe1 Fe3 87.55(14) 3_455 . ?
O1 Fe1 Fe3 38.64(14) . . ?
O1 Fe1 Fe3 129.49(16) 2_565 . ?
O2 Fe1 Fe3 41.82(15) . . ?
O2 Fe1 Fe3 128.65(17) 3_455 . ?
O2 Fe1 Fe3 107.71(16) 2_565 . ?
Fe3 Fe1 Fe3 118.798(16) 3_455 . ?
O1 Fe1 Fe3 129.49(16) 3_455 2_565 ?
O1 Fe1 Fe3 87.55(14) . 2_565 ?
O1 Fe1 Fe3 38.64(14) 2_565 2_565 ?
O2 Fe1 Fe3 128.65(16) . 2_565 ?
O2 Fe1 Fe3 107.71(16) 3_455 2_565 ?
O2 Fe1 Fe3 41.82(15) 2_565 2_565 ?
Fe3 Fe1 Fe3 118.798(16) 3_455 2_565 ?
Fe3 Fe1 Fe3 118.798(16) . 2_565 ?
O1 Fe2 O3 95.3(2) . 2_565 ?
O1 Fe2 O8 96.8(2) . . ?
O3 Fe2 O8 91.1(2) 2_565 . ?
O1 Fe2 O9 174.7(2) . . ?
O3 Fe2 O9 89.5(2) 2_565 . ?
O8 Fe2 O9 85.6(2) . . ?
O1 Fe2 O11 91.9(2) . . ?
O3 Fe2 O11 95.8(2) 2_565 . ?
O8 Fe2 O11 168.4(2) . . ?
O9 Fe2 O11 85.2(2) . . ?
O1 Fe2 O6 91.2(2) . . ?
O3 Fe2 O6 173.5(2) 2_565 . ?
O8 Fe2 O6 88.7(2) . . ?
O9 Fe2 O6 84.0(2) . . ?
O11 Fe2 O6 83.4(2) . . ?
O1 Fe3 O2 81.2(2) . . ?
O1 Fe3 O3 97.4(2) . . ?
O2 Fe3 O3 94.8(2) . . ?
O1 Fe3 O5 101.2(2) . . ?
O2 Fe3 O5 176.3(2) . . ?
O3 Fe3 O5 87.7(2) . . ?
O1 Fe3 O7 97.1(2) . . ?
O2 Fe3 O7 92.2(2) . . ?
O3 Fe3 O7 164.8(2) . . ?
O5 Fe3 O7 84.7(2) . . ?
O1 Fe3 N1 160.6(3) . . ?
O2 Fe3 N1 80.0(3) . . ?
O3 Fe3 N1 79.8(2) . . ?
O5 Fe3 N1 97.8(3) . . ?
O7 Fe3 N1 88.2(3) . . ?
O1 Fe3 Fe1 41.31(16) . . ?
O2 Fe3 Fe1 41.89(15) . . ?
O3 Fe3 Fe1 88.00(15) . . ?
O5 Fe3 Fe1 141.15(18) . . ?
O7 Fe3 Fe1 106.09(18) . . ?
N1 Fe3 Fe1 119.3(2) . . ?
Fe2 O1 Fe3 119.5(2) . . ?
Fe2 O1 Fe1 134.9(3) . . ?
Fe3 O1 Fe1 100.1(2) . . ?
C2 O2 Fe3 116.3(5) . . ?
C2 O2 Fe1 135.7(6) . . ?
Fe3 O2 Fe1 96.3(2) . . ?
C5 O3 Fe2 120.4(5) . 3_455 ?
C5 O3 Fe3 111.1(5) . . ?
Fe2 O3 Fe3 128.2(2) 3_455 . ?
C13 O5 Fe3 128.0(6) . . ?
C13 O6 Fe2 129.2(6) . . ?
C8 O7 Fe3 126.0(6) . . ?
C8 O8 Fe2 134.4(6) . . ?
C18 O9 Fe2 136.5(6) . . ?
C6 N1 C4 114.0(8) . . ?
C6 N1 C3 107.9(8) . . ?
C4 N1 C3 111.6(8) . . ?
C6 N1 Fe3 114.1(6) . . ?
C4 N1 Fe3 105.9(6) . . ?
C3 N1 Fe3 102.7(5) . . ?
O2 C2 C1 115.6(14) . . ?
O2 C2 C3 108.7(8) . . ?
C1 C2 C3 107.7(11) . . ?
C2 C3 N1 108.7(8) . . ?
N1 C4 C5 111.6(8) . . ?
O3 C5 C4 107.5(7) . . ?
N1 C6 C7 116.7(9) . . ?
O4 C7 C6 109.5(12) . . ?
O7 C8 O8 124.9(8) . . ?
O7 C8 C9 119.0(9) . . ?
O8 C8 C9 116.1(9) . . ?
C11 C9 C12 111.8(8) . . ?
C11 C9 C8 106.6(8) . . ?
C12 C9 C8 113.0(9) . . ?
C11 C9 C10 111.2(9) . . ?
C12 C9 C10 105.5(8) . . ?
C8 C9 C10 108.8(9) . . ?
O5 C13 O6 124.8(8) . . ?
O5 C13 C14 117.5(8) . . ?
O6 C13 C14 117.6(8) . . ?
C17 C14 C13 112.0(7) . . ?
C17 C14 C15 109.9(8) . . ?
C13 C14 C15 108.6(8) . . ?
C17 C14 C16 108.8(7) . . ?
C13 C14 C16 108.2(8) . . ?
C15 C14 C16 109.3(8) . . ?
O9 C18 O10 123.0(9) . . ?
O9 C18 C19 117.0(10) . . ?
O10 C18 C19 120.0(9) . . ?
C21 C19 C20 114.6(10) . . ?
C21 C19 C22 110.3(10) . . ?
C20 C19 C22 106.3(9) . . ?
C21 C19 C18 107.9(8) . . ?
C20 C19 C18 107.5(8) . . ?
C22 C19 C18 110.2(10) . . ?

loop_
_geom_bond_atom_site_label_1
_geom_bond_atom_site_label_2
_geom_bond_distance
_geom_bond_site_symmetry_2
_geom_bond_publ_flag
Fe1 O1 1.996(5) 3_455 ?
Fe1 O1 1.996(5) . ?
Fe1 O1 1.996(5) 2_565 ?
Fe1 O2 2.000(5) . ?
Fe1 O2 2.000(5) 3_455 ?
Fe1 O2 2.000(5) 2_565 ?
Fe1 Fe3 2.9775(12) 3_455 ?
Fe1 Fe3 2.9775(12) . ?
Fe1 Fe3 2.9775(12) 2_565 ?
Fe2 O1 1.852(5) . ?
Fe2 O3 1.988(5) 2_565 ?
Fe2 O8 2.026(6) . ?
Fe2 O9 2.038(6) . ?
Fe2 O11 2.091(5) . ?
Fe2 O6 2.102(5) . ?
Fe3 O1 1.888(5) . ?
Fe3 O2 1.997(5) . ?
Fe3 O3 2.006(5) . ?
Fe3 O5 2.017(6) . ?
Fe3 O7 2.052(6) . ?
Fe3 N1 2.250(7) . ?
O2 C2 1.386(11) . ?
O3 C5 1.436(9) . ?
O3 Fe2 1.988(5) 3_455 ?
O4 C7 1.409(15) . ?
O5 C13 1.254(10) . ?
O6 C13 1.258(10) . ?
O7 C8 1.241(11) . ?
O8 C8 1.297(10) . ?
O9 C18 1.244(11) . ?
O10 C18 1.253(11) . ?
N1 C6 1.486(12) . ?
N1 C4 1.486(12) . ?
N1 C3 1.507(12) . ?
C1 C2 1.495(16) . ?
C2 C3 1.502(12) . ?
C4 C5 1.497(13) . ?
C6 C7 1.553(14) . ?
C8 C9 1.510(12) . ?
C9 C11 1.482(11) . ?
C9 C12 1.503(11) . ?
C9 C10 1.523(12) . ?
C13 C14 1.527(12) . ?
C14 C17 1.519(11) . ?
C14 C15 1.530(11) . ?
C14 C16 1.548(11) . ?
C18 C19 1.536(13) . ?
C19 C21 1.432(12) . ?
C19 C20 1.459(11) . ?
C19 C22 1.513(13) . ?
